data_4086443
loop_
_publ_author_name
'Fukuda, Tetsuya'
'Yoshimoto, Takashi'
'Hashimoto, Hisako'
'Tobita, Hiromi'

_publ_section_title
;
 Synthesis of a Tungsten--Silylyne Complex via Stepwise Proton and Hydride
 Abstraction from a Hydrido Hydrosilylene Complex
;
_journal_issue 7
_journal_name_full Organometallics
_journal_page_first 921
_journal_paper_doi 10.1021/acs.organomet.6b00095
_journal_volume 35
_journal_year 2016
_chemical_formula_moiety '(C40 H43 B F15 O2 Si4 W)(C11 H21 N2)'
_chemical_formula_sum 'C51 H64 B F15 N2 O2 Si4 W'
_chemical_formula_weight 1329.06
_chemical_name_systematic
; 
 ? 
;
_space_group_IT_number 14
_symmetry_cell_setting monoclinic
_symmetry_space_group_name_Hall '-P 2yn'
_symmetry_space_group_name_H-M 'P 1 21/n 1'
_atom_sites_solution_hydrogens geom
_atom_sites_solution_primary direct
_atom_sites_solution_secondary difmap
_audit_creation_method SHELXL-97
_cell_angle_alpha 90.00
_cell_angle_beta 94.128(7)
_cell_angle_gamma 90.00
_cell_formula_units_Z 4
_cell_length_a 13.0977(19)
_cell_length_b 28.123(4)
_cell_length_c 15.752(2)
_cell_measurement_reflns_used 43999
_cell_measurement_temperature 150(2)
_cell_measurement_theta_max 27.70
_cell_measurement_theta_min 3.00
_cell_volume 5787.1(14)
_computing_structure_refinement 'SHELXL-97 (Sheldrick, 1997)'
_computing_structure_solution 'SHELXS-97 (Sheldrick, 1990)'
_diffrn_ambient_temperature 150(2)
_diffrn_measured_fraction_theta_full 0.998
_diffrn_measured_fraction_theta_max 0.998
_diffrn_measurement_device_type 'Rigaku XtaLAB mini'
_diffrn_measurement_method \w
_diffrn_radiation_monochromator graphite
_diffrn_radiation_source 'fine-focus sealed tube'
_diffrn_radiation_type MoK\a
_diffrn_radiation_wavelength 0.71075
_diffrn_reflns_av_R_equivalents 0.1017
_diffrn_reflns_av_sigmaI/netI 0.0896
_diffrn_reflns_limit_h_max 16
_diffrn_reflns_limit_h_min -17
_diffrn_reflns_limit_k_max 36
_diffrn_reflns_limit_k_min -36
_diffrn_reflns_limit_l_max 20
_diffrn_reflns_limit_l_min -20
_diffrn_reflns_number 56270
_diffrn_reflns_theta_full 27.48
_diffrn_reflns_theta_max 27.48
_diffrn_reflns_theta_min 3.02
_exptl_absorpt_coefficient_mu 2.167
_exptl_absorpt_correction_T_max 0.7810
_exptl_absorpt_correction_T_min 0.6711
_exptl_absorpt_correction_type multi-scan
_exptl_absorpt_process_details 'REQAB (Rigaku, 1998)'
_exptl_crystal_colour red
_exptl_crystal_density_diffrn 1.525
_exptl_crystal_density_method 'not measured'
_exptl_crystal_description block
_exptl_crystal_F_000 2680
_exptl_crystal_size_max 0.20
_exptl_crystal_size_mid 0.16
_exptl_crystal_size_min 0.12
_refine_diff_density_max 3.782
_refine_diff_density_min -2.964
_refine_diff_density_rms 0.182
_refine_ls_extinction_method none
_refine_ls_goodness_of_fit_ref 1.267
_refine_ls_hydrogen_treatment mixed
_refine_ls_matrix_type full
_refine_ls_number_parameters 709
_refine_ls_number_reflns 13242
_refine_ls_number_restraints 0
_refine_ls_restrained_S_all 1.267
_refine_ls_R_factor_all 0.1084
_refine_ls_R_factor_gt 0.0862
_refine_ls_shift/su_max 0.001
_refine_ls_shift/su_mean 0.000
_refine_ls_structure_factor_coef Fsqd
_refine_ls_weighting_details 'calc w=1/[\s^2^(Fo^2^)+(0.0178P)^2^+79.8872P] where P=(Fo^2^+2Fc^2^)/3'
_refine_ls_weighting_scheme calc
_refine_ls_wR_factor_gt 0.1861
_refine_ls_wR_factor_ref 0.1939
_reflns_number_gt 10284
_reflns_number_total 13242
_reflns_threshold_expression >2sigma(I)
_cod_data_source_file om6b00095_si_002.cif
_cod_data_source_block ex14
_cod_depositor_comments 'Adding full bibliography for 4086443--4086444.cif.'
_cod_original_sg_symbol_H-M P21/n
_cod_database_code 4086443

loop_
_symmetry_equiv_pos_as_xyz
'x, y, z'
'-x+1/2, y+1/2, -z+1/2'
'-x, -y, -z'
'x-1/2, -y-1/2, z-1/2'

loop_
_atom_site_label
_atom_site_type_symbol
_atom_site_fract_x
_atom_site_fract_y
_atom_site_fract_z
_atom_site_U_iso_or_equiv
_atom_site_adp_type
_atom_site_occupancy
_atom_site_symmetry_multiplicity
_atom_site_calc_flag
_atom_site_refinement_flags
W1 W 0.27051(3) 0.346602(13) 0.61986(2) 0.02141(11) Uani 1 1 d .
C1 C 0.3203(8) 0.2860(4) 0.6633(6) 0.026(2) Uani 1 1 d .
O1 O 0.3438(7) 0.2466(3) 0.6850(5) 0.0423(19) Uani 1 1 d .
C2 C 0.2565(7) 0.3666(3) 0.7322(6) 0.0197(18) Uani 1 1 d .
O2 O 0.2475(5) 0.3822(2) 0.8056(4) 0.0256(15) Uani 1 1 d .
C3 C 0.1889(8) 0.3914(4) 0.5066(7) 0.030(2) Uani 1 1 d .
C4 C 0.1120(7) 0.3708(4) 0.5560(6) 0.026(2) Uani 1 1 d .
C5 C 0.1191(8) 0.3197(4) 0.5467(6) 0.028(2) Uani 1 1 d .
C6 C 0.1991(8) 0.3098(4) 0.4928(6) 0.031(2) Uani 1 1 d .
C7 C 0.2420(8) 0.3538(4) 0.4668(6) 0.031(2) Uani 1 1 d .
C8 C 0.2031(10) 0.4433(4) 0.4908(8) 0.045(3) Uani 1 1 d .
H8 H 0.1541 0.4536 0.4445 0.068 Uiso 1 1 calc R
H8A H 0.2730 0.4490 0.4748 0.068 Uiso 1 1 calc R
H8B H 0.1915 0.4611 0.5426 0.068 Uiso 1 1 calc R
C9 C 0.0317(8) 0.3958(4) 0.6016(7) 0.037(3) Uani 1 1 d .
H9 H -0.0310 0.3985 0.5640 0.056 Uiso 1 1 calc R
H9A H 0.0560 0.4277 0.6182 0.056 Uiso 1 1 calc R
H9B H 0.0174 0.3778 0.6526 0.056 Uiso 1 1 calc R
C10 C 0.0466(9) 0.2836(4) 0.5805(7) 0.038(3) Uani 1 1 d .
H10 H 0.0848 0.2549 0.5981 0.057 Uiso 1 1 calc R
H10A H -0.0065 0.2756 0.5358 0.057 Uiso 1 1 calc R
H10B H 0.0146 0.2970 0.6295 0.057 Uiso 1 1 calc R
C11 C 0.2279(10) 0.2608(4) 0.4634(8) 0.043(3) Uani 1 1 d .
H11 H 0.1974 0.2553 0.4056 0.064 Uiso 1 1 calc R
H11A H 0.2025 0.2369 0.5020 0.064 Uiso 1 1 calc R
H11B H 0.3026 0.2584 0.4637 0.064 Uiso 1 1 calc R
C12 C 0.3181(9) 0.3595(5) 0.4006(7) 0.048(3) Uani 1 1 d .
H12 H 0.2835 0.3722 0.3482 0.072 Uiso 1 1 calc R
H12A H 0.3484 0.3286 0.3888 0.072 Uiso 1 1 calc R
H12B H 0.3722 0.3816 0.4215 0.072 Uiso 1 1 calc R
Si1 Si 0.4389(2) 0.37576(10) 0.61342(17) 0.0232(5) Uani 1 1 d .
C13 C 0.5705(7) 0.3801(3) 0.6721(6) 0.023(2) Uani 1 1 d .
Si2 Si 0.5695(2) 0.38193(10) 0.79318(18) 0.0285(6) Uani 1 1 d .
Si3 Si 0.6388(2) 0.32436(10) 0.63501(19) 0.0298(6) Uani 1 1 d .
Si4 Si 0.6305(2) 0.43576(10) 0.6283(2) 0.0320(7) Uani 1 1 d .
C14 C 0.5107(12) 0.4401(4) 0.8266(8) 0.054(4) Uani 1 1 d .
H14 H 0.4415 0.4431 0.7991 0.080 Uiso 1 1 calc R
H14A H 0.5529 0.4667 0.8094 0.080 Uiso 1 1 calc R
H14B H 0.5073 0.4404 0.8886 0.080 Uiso 1 1 calc R
C15 C 0.7011(9) 0.3762(5) 0.8477(8) 0.044(3) Uani 1 1 d .
H15 H 0.7347 0.3479 0.8265 0.065 Uiso 1 1 calc R
H15A H 0.6959 0.3733 0.9093 0.065 Uiso 1 1 calc R
H15B H 0.7415 0.4045 0.8359 0.065 Uiso 1 1 calc R
C16 C 0.4923(9) 0.3342(4) 0.8409(7) 0.035(2) Uani 1 1 d .
H16 H 0.4273 0.3303 0.8068 0.052 Uiso 1 1 calc R
H16A H 0.4788 0.3430 0.8992 0.052 Uiso 1 1 calc R
H16B H 0.5305 0.3042 0.8418 0.052 Uiso 1 1 calc R
C17 C 0.6182(10) 0.2712(4) 0.7026(8) 0.044(3) Uani 1 1 d .
H17 H 0.6456 0.2429 0.6759 0.066 Uiso 1 1 calc R
H17A H 0.5448 0.2669 0.7083 0.066 Uiso 1 1 calc R
H17B H 0.6534 0.2758 0.7590 0.066 Uiso 1 1 calc R
C18 C 0.7800(9) 0.3310(5) 0.6348(9) 0.051(3) Uani 1 1 d .
H18 H 0.7964 0.3514 0.5873 0.076 Uiso 1 1 calc R
H18A H 0.8113 0.2997 0.6284 0.076 Uiso 1 1 calc R
H18B H 0.8067 0.3454 0.6886 0.076 Uiso 1 1 calc R
C19 C 0.5901(11) 0.3062(5) 0.5234(8) 0.055(4) Uani 1 1 d .
H19 H 0.5897 0.3340 0.4858 0.083 Uiso 1 1 calc R
H19A H 0.5204 0.2936 0.5244 0.083 Uiso 1 1 calc R
H19B H 0.6350 0.2817 0.5023 0.083 Uiso 1 1 calc R
C20 C 0.6710(10) 0.4288(4) 0.5159(8) 0.046(3) Uani 1 1 d .
H20 H 0.6140 0.4157 0.4795 0.068 Uiso 1 1 calc R
H20A H 0.7297 0.4071 0.5161 0.068 Uiso 1 1 calc R
H20B H 0.6902 0.4599 0.4939 0.068 Uiso 1 1 calc R
C21 C 0.7463(10) 0.4574(5) 0.6924(9) 0.054(4) Uani 1 1 d .
H21 H 0.7786 0.4829 0.6614 0.081 Uiso 1 1 calc R
H21A H 0.7948 0.4311 0.7024 0.081 Uiso 1 1 calc R
H21B H 0.7264 0.4696 0.7471 0.081 Uiso 1 1 calc R
C22 C 0.5378(10) 0.4871(4) 0.6244(9) 0.050(3) Uani 1 1 d .
H22 H 0.4726 0.4772 0.5953 0.075 Uiso 1 1 calc R
H22A H 0.5661 0.5137 0.5933 0.075 Uiso 1 1 calc R
H22B H 0.5264 0.4973 0.6825 0.075 Uiso 1 1 calc R
B1 B 0.1728(10) 0.3678(4) 0.8737(7) 0.028(2) Uani 1 1 d .
C23 C 0.0834(8) 0.4069(3) 0.8802(6) 0.028(2) Uani 1 1 d .
C24 C 0.0651(9) 0.4484(4) 0.8323(7) 0.034(2) Uani 1 1 d .
C25 C -0.0095(10) 0.4815(4) 0.8469(9) 0.046(3) Uani 1 1 d .
C26 C -0.0723(10) 0.4737(5) 0.9138(10) 0.053(4) Uani 1 1 d .
C27 C -0.0586(9) 0.4334(5) 0.9629(8) 0.046(3) Uani 1 1 d .
C28 C 0.0161(8) 0.4014(4) 0.9454(7) 0.034(2) Uani 1 1 d .
F1 F 0.1244(5) 0.4586(2) 0.7678(4) 0.0435(16) Uani 1 1 d .
F2 F -0.0224(7) 0.5200(3) 0.7993(6) 0.068(2) Uani 1 1 d .
F3 F -0.1447(6) 0.5060(3) 0.9274(6) 0.074(3) Uani 1 1 d .
F4 F -0.1185(6) 0.4257(3) 1.0280(5) 0.068(2) Uani 1 1 d .
F5 F 0.0248(5) 0.3626(2) 0.9947(4) 0.0445(17) Uani 1 1 d .
C29 C 0.1316(8) 0.3136(4) 0.8507(6) 0.028(2) Uani 1 1 d .
C30 C 0.0321(9) 0.3022(4) 0.8249(6) 0.033(2) Uani 1 1 d .
C31 C -0.0022(10) 0.2566(4) 0.8055(7) 0.039(3) Uani 1 1 d .
C32 C 0.0663(10) 0.2195(4) 0.8081(7) 0.037(3) Uani 1 1 d .
C33 C 0.1663(10) 0.2291(4) 0.8310(7) 0.037(3) Uani 1 1 d .
C34 C 0.1987(9) 0.2752(4) 0.8526(7) 0.033(2) Uani 1 1 d .
F6 F -0.0433(5) 0.3358(2) 0.8165(4) 0.0448(17) Uani 1 1 d .
F7 F -0.1019(6) 0.2483(3) 0.7824(5) 0.0535(19) Uani 1 1 d .
F8 F 0.0353(6) 0.1750(2) 0.7902(5) 0.055(2) Uani 1 1 d .
F9 F 0.2351(6) 0.1926(2) 0.8367(5) 0.054(2) Uani 1 1 d .
F10 F 0.2971(5) 0.2812(2) 0.8760(4) 0.0420(16) Uani 1 1 d .
C35 C 0.2454(8) 0.3742(3) 0.9638(6) 0.026(2) Uani 1 1 d .
C36 C 0.2549(8) 0.3429(4) 1.0329(6) 0.030(2) Uani 1 1 d .
C37 C 0.3125(9) 0.3532(4) 1.1081(7) 0.039(3) Uani 1 1 d .
C38 C 0.3545(9) 0.3970(4) 1.1199(7) 0.039(3) Uani 1 1 d .
C39 C 0.3464(9) 0.4299(4) 1.0543(7) 0.036(3) Uani 1 1 d .
C40 C 0.2910(7) 0.4181(4) 0.9787(6) 0.028(2) Uani 1 1 d .
F11 F 0.2098(5) 0.2997(2) 1.0278(4) 0.0416(16) Uani 1 1 d .
F12 F 0.3168(6) 0.3213(3) 1.1719(4) 0.0542(19) Uani 1 1 d .
F13 F 0.4057(6) 0.4082(3) 1.1943(4) 0.056(2) Uani 1 1 d .
F14 F 0.3872(6) 0.4730(2) 1.0648(5) 0.0508(19) Uani 1 1 d .
F15 F 0.2831(5) 0.4523(2) 0.9200(4) 0.0334(14) Uani 1 1 d .
C41 C 0.3316(10) 0.1282(4) 0.7007(9) 0.048(3) Uani 1 1 d .
H41 H 0.3392 0.1538 0.6621 0.057 Uiso 1 1 calc R
N1 N 0.2477(7) 0.1013(3) 0.7014(6) 0.032(2) Uani 1 1 d .
C42 C 0.2687(9) 0.0690(4) 0.7676(7) 0.036(3) Uani 1 1 d .
C43 C 0.3614(10) 0.0772(5) 0.8030(8) 0.045(3) Uani 1 1 d .
N2 N 0.4016(8) 0.1153(4) 0.7590(7) 0.043(2) Uani 1 1 d .
C44 C 0.1516(9) 0.1054(4) 0.6466(7) 0.037(3) Uani 1 1 d .
H44 H 0.0935 0.1027 0.6843 0.044 Uiso 1 1 calc R
C45 C 0.1432(13) 0.1536(5) 0.6033(9) 0.066(4) Uani 1 1 d .
H45 H 0.2101 0.1628 0.5846 0.100 Uiso 1 1 calc R
H45A H 0.1206 0.1773 0.6435 0.100 Uiso 1 1 calc R
H45B H 0.0933 0.1518 0.5540 0.100 Uiso 1 1 calc R
C46 C 0.1412(9) 0.0648(4) 0.5829(8) 0.042(3) Uani 1 1 d .
H46 H 0.1961 0.0670 0.5439 0.064 Uiso 1 1 calc R
H46A H 0.0747 0.0670 0.5504 0.064 Uiso 1 1 calc R
H46B H 0.1462 0.0344 0.6132 0.064 Uiso 1 1 calc R
C47 C 0.5029(12) 0.1375(6) 0.7795(11) 0.076(5) Uani 1 1 d .
H47 H 0.5377 0.1130 0.8174 0.091 Uiso 1 1 calc R
C48 C 0.5654(13) 0.1389(7) 0.7132(13) 0.094(7) Uani 1 1 d .
H48 H 0.5720 0.1069 0.6899 0.141 Uiso 1 1 calc R
H48A H 0.6331 0.1508 0.7338 0.141 Uiso 1 1 calc R
H48B H 0.5356 0.1602 0.6687 0.141 Uiso 1 1 calc R
H48C H 0.460(8) 0.395(3) 0.525(6) 0.03(3) Uiso 1 1 d .
C49 C 0.4924(10) 0.1784(4) 0.8405(8) 0.048(3) Uani 1 1 d .
H49 H 0.5586 0.1944 0.8507 0.073 Uiso 1 1 calc R
H49A H 0.4700 0.1663 0.8944 0.073 Uiso 1 1 calc R
H49B H 0.4417 0.2011 0.8159 0.073 Uiso 1 1 calc R
C50 C 0.1905(12) 0.0320(5) 0.7881(9) 0.062(4) Uani 1 1 d .
H50 H 0.1958 0.0045 0.7504 0.093 Uiso 1 1 calc R
H50A H 0.1217 0.0456 0.7799 0.093 Uiso 1 1 calc R
H50B H 0.2033 0.0218 0.8474 0.093 Uiso 1 1 calc R
C51 C 0.4194(13) 0.0538(6) 0.8745(10) 0.073(5) Uani 1 1 d .
H51 H 0.3936 0.0214 0.8809 0.110 Uiso 1 1 calc R
H51A H 0.4114 0.0717 0.9270 0.110 Uiso 1 1 calc R
H51B H 0.4921 0.0525 0.8634 0.110 Uiso 1 1 calc R

loop_
_atom_site_aniso_label
_atom_site_aniso_U_11
_atom_site_aniso_U_22
_atom_site_aniso_U_33
_atom_site_aniso_U_23
_atom_site_aniso_U_13
_atom_site_aniso_U_12
W1 0.01879(19) 0.02809(19) 0.01716(18) -0.00057(16) -0.00005(12) -0.00307(16)
C1 0.029(6) 0.037(6) 0.013(4) 0.001(4) -0.004(4) 0.006(4)
O1 0.051(5) 0.039(4) 0.035(4) 0.003(3) -0.009(4) -0.001(4)
C2 0.014(5) 0.028(5) 0.017(5) 0.006(4) -0.001(3) -0.003(3)
O2 0.024(4) 0.030(4) 0.023(4) -0.005(3) 0.005(3) -0.005(3)
C3 0.027(6) 0.028(5) 0.033(6) 0.002(4) -0.006(4) -0.002(4)
C4 0.019(5) 0.040(6) 0.019(5) 0.004(4) -0.002(4) 0.003(4)
C5 0.027(6) 0.035(6) 0.020(5) 0.001(4) -0.005(4) -0.007(4)
C6 0.035(6) 0.035(6) 0.023(5) -0.009(4) -0.007(4) 0.000(4)
C7 0.028(6) 0.052(7) 0.013(5) -0.001(4) -0.003(4) -0.002(5)
C8 0.041(7) 0.039(7) 0.055(8) 0.014(6) -0.002(6) -0.004(5)
C9 0.022(6) 0.051(7) 0.039(6) -0.001(5) 0.007(5) 0.004(5)
C10 0.030(6) 0.040(6) 0.042(7) 0.006(5) -0.005(5) -0.010(5)
C11 0.052(8) 0.038(6) 0.037(7) -0.012(5) -0.007(6) 0.007(5)
C12 0.039(7) 0.086(10) 0.018(5) 0.003(5) 0.001(5) -0.015(6)
Si1 0.0187(14) 0.0308(14) 0.0199(13) 0.0023(10) -0.0005(10) -0.0003(10)
C13 0.018(5) 0.030(5) 0.022(5) 0.004(4) 0.000(4) -0.001(4)
Si2 0.0231(15) 0.0396(16) 0.0223(14) -0.0011(11) -0.0027(11) -0.0042(11)
Si3 0.0271(16) 0.0338(15) 0.0288(15) 0.0036(12) 0.0052(12) 0.0048(11)
Si4 0.0237(16) 0.0338(16) 0.0381(17) 0.0073(12) -0.0005(12) -0.0048(11)
C14 0.077(11) 0.046(7) 0.039(7) -0.012(6) 0.020(7) -0.007(7)
C15 0.026(6) 0.068(8) 0.036(6) -0.001(6) -0.007(5) -0.010(5)
C16 0.038(7) 0.040(6) 0.027(6) 0.009(4) 0.001(5) 0.001(5)
C17 0.050(8) 0.034(6) 0.048(7) 0.006(5) 0.009(6) 0.011(5)
C18 0.020(6) 0.069(9) 0.064(9) 0.020(7) 0.009(6) 0.008(5)
C19 0.066(10) 0.052(8) 0.048(8) -0.017(6) 0.002(7) 0.015(7)
C20 0.047(8) 0.050(7) 0.042(7) 0.020(6) 0.017(6) 0.004(6)
C21 0.042(8) 0.064(9) 0.054(8) 0.004(7) -0.005(6) -0.027(6)
C22 0.049(8) 0.040(7) 0.062(9) 0.015(6) 0.015(7) 0.002(6)
B1 0.035(7) 0.027(6) 0.023(6) 0.001(4) 0.012(5) -0.006(5)
C23 0.030(6) 0.027(5) 0.024(5) -0.008(4) -0.005(4) 0.003(4)
C24 0.042(7) 0.030(6) 0.029(6) -0.007(4) -0.006(5) -0.002(4)
C25 0.041(8) 0.032(6) 0.061(8) -0.004(5) -0.012(6) 0.006(5)
C26 0.035(7) 0.055(8) 0.070(10) -0.020(7) 0.007(7) 0.010(6)
C27 0.028(7) 0.067(9) 0.043(7) -0.020(6) 0.005(5) -0.003(6)
C28 0.029(6) 0.043(6) 0.031(6) -0.004(5) 0.004(5) 0.002(5)
F1 0.053(5) 0.038(4) 0.041(4) 0.006(3) 0.006(3) 0.003(3)
F2 0.075(6) 0.042(4) 0.085(6) 0.007(4) 0.002(5) 0.020(4)
F3 0.048(5) 0.076(6) 0.099(7) -0.026(5) 0.002(5) 0.027(4)
F4 0.041(5) 0.109(7) 0.058(5) -0.013(5) 0.024(4) 0.007(4)
F5 0.039(4) 0.066(5) 0.030(3) 0.008(3) 0.011(3) 0.000(3)
C29 0.030(6) 0.036(5) 0.017(5) 0.004(4) 0.002(4) 0.001(4)
C30 0.043(7) 0.032(6) 0.024(5) 0.000(4) 0.001(5) -0.010(5)
C31 0.054(8) 0.039(6) 0.023(5) -0.001(4) 0.002(5) -0.020(5)
C32 0.055(8) 0.032(6) 0.026(6) -0.007(4) 0.011(5) -0.022(5)
C33 0.055(8) 0.027(5) 0.030(6) 0.002(4) 0.013(5) 0.004(5)
C34 0.036(7) 0.039(6) 0.027(5) 0.000(4) 0.017(5) -0.008(5)
F6 0.034(4) 0.043(4) 0.054(4) -0.003(3) -0.018(3) -0.004(3)
F7 0.049(5) 0.056(4) 0.054(5) -0.006(3) -0.012(3) -0.025(3)
F8 0.077(6) 0.040(4) 0.049(4) -0.014(3) 0.013(4) -0.025(4)
F9 0.061(5) 0.032(4) 0.073(5) -0.009(3) 0.030(4) 0.002(3)
F10 0.031(4) 0.035(3) 0.062(5) -0.004(3) 0.018(3) -0.003(3)
C35 0.024(5) 0.030(5) 0.024(5) -0.002(4) 0.006(4) -0.002(4)
C36 0.026(5) 0.032(5) 0.030(5) -0.003(4) -0.002(4) 0.000(4)
C37 0.048(7) 0.045(7) 0.022(5) 0.001(5) -0.013(5) 0.003(5)
C38 0.027(6) 0.056(7) 0.031(6) -0.017(5) -0.008(5) 0.001(5)
C39 0.032(6) 0.039(6) 0.037(6) -0.011(5) -0.002(5) -0.001(5)
C40 0.016(5) 0.038(6) 0.028(5) -0.006(4) 0.002(4) 0.000(4)
F11 0.050(4) 0.038(4) 0.036(4) 0.012(3) 0.004(3) -0.009(3)
F12 0.059(5) 0.061(5) 0.041(4) 0.019(3) -0.008(4) 0.002(4)
F13 0.045(5) 0.082(5) 0.039(4) -0.009(4) -0.016(3) -0.002(4)
F14 0.045(4) 0.049(4) 0.055(5) -0.017(3) -0.016(3) -0.012(3)
F15 0.032(4) 0.030(3) 0.038(3) -0.001(3) 0.001(3) -0.005(2)
C41 0.053(9) 0.040(7) 0.053(8) -0.012(6) 0.028(7) -0.018(6)
N1 0.031(5) 0.033(5) 0.032(5) -0.011(4) 0.001(4) -0.006(4)
C42 0.038(7) 0.041(6) 0.030(6) -0.010(5) 0.003(5) -0.015(5)
C43 0.042(8) 0.052(7) 0.041(7) -0.015(6) -0.001(6) -0.003(6)
N2 0.029(6) 0.057(6) 0.044(6) -0.021(5) 0.003(5) -0.008(4)
C44 0.032(6) 0.043(6) 0.036(6) -0.006(5) 0.001(5) 0.005(5)
C45 0.090(12) 0.050(8) 0.056(9) 0.001(7) -0.021(8) 0.018(8)
C46 0.036(7) 0.040(6) 0.051(7) -0.010(5) -0.002(6) -0.004(5)
C47 0.050(10) 0.096(12) 0.083(12) -0.036(9) 0.009(8) -0.039(8)
C48 0.061(11) 0.110(15) 0.115(15) -0.054(12) 0.039(11) -0.053(10)
C49 0.047(8) 0.054(8) 0.042(7) 0.003(6) -0.016(6) -0.018(6)
C50 0.066(10) 0.070(10) 0.052(9) 0.017(7) 0.005(7) -0.030(8)
C51 0.064(11) 0.083(11) 0.067(11) -0.021(9) -0.024(8) -0.004(8)

loop_
_atom_type_symbol
_atom_type_description
_atom_type_scat_dispersion_real
_atom_type_scat_dispersion_imag
_atom_type_scat_source
C C 0.0033 0.0016 'International Tables Vol C Tables 4.2.6.8 and 6.1.1.4'
H H 0.0000 0.0000 'International Tables Vol C Tables 4.2.6.8 and 6.1.1.4'
B B 0.0013 0.0007 'International Tables Vol C Tables 4.2.6.8 and 6.1.1.4'
F F 0.0171 0.0103 'International Tables Vol C Tables 4.2.6.8 and 6.1.1.4'
N N 0.0061 0.0033 'International Tables Vol C Tables 4.2.6.8 and 6.1.1.4'
O O 0.0106 0.0060 'International Tables Vol C Tables 4.2.6.8 and 6.1.1.4'
Si Si 0.0817 0.0704 'International Tables Vol C Tables 4.2.6.8 and 6.1.1.4'
W W -0.8490 6.8722 'International Tables Vol C Tables 4.2.6.8 and 6.1.1.4'

loop_
_geom_angle_atom_site_label_1
_geom_angle_atom_site_label_2
_geom_angle_atom_site_label_3
_geom_angle
C2 W1 C1 89.1(4)
C2 W1 C4 100.0(4)
C1 W1 C4 132.4(4)
C2 W1 C5 115.0(4)
C1 W1 C5 98.1(4)
C4 W1 C5 36.0(3)
C2 W1 Si1 95.2(3)
C1 W1 Si1 91.7(3)
C4 W1 Si1 133.0(3)
C5 W1 Si1 148.2(3)
C2 W1 C3 118.7(4)
C1 W1 C3 148.9(4)
C4 W1 C3 35.5(3)
C5 W1 C3 58.9(3)
Si1 W1 C3 98.9(3)
C2 W1 C6 149.5(4)
C1 W1 C6 91.0(4)
C4 W1 C6 58.9(4)
C5 W1 C6 35.0(4)
Si1 W1 C6 115.2(3)
C3 W1 C6 58.1(3)
C2 W1 C7 153.4(4)
C1 W1 C7 116.7(4)
C4 W1 C7 58.6(3)
C5 W1 C7 58.2(3)
Si1 W1 C7 90.3(3)
C3 W1 C7 34.8(4)
C6 W1 C7 34.6(4)
O1 C1 W1 173.7(9)
O2 C2 W1 176.8(7)
C2 O2 B1 130.7(8)
C7 C3 C4 108.6(9)
C7 C3 C8 125.2(10)
C4 C3 C8 125.8(10)
C7 C3 W1 74.4(6)
C4 C3 W1 71.0(6)
C8 C3 W1 126.1(8)
C3 C4 C5 107.1(9)
C3 C4 C9 127.9(10)
C5 C4 C9 124.7(9)
C3 C4 W1 73.5(6)
C5 C4 W1 72.2(6)
C9 C4 W1 124.3(7)
C6 C5 C4 108.0(9)
C6 C5 C10 125.9(10)
C4 C5 C10 125.7(10)
C6 C5 W1 73.9(6)
C4 C5 W1 71.9(6)
C10 C5 W1 125.0(7)
C5 C6 C7 108.9(9)
C5 C6 C11 124.9(10)
C7 C6 C11 126.1(10)
C5 C6 W1 71.1(5)
C7 C6 W1 74.2(5)
C11 C6 W1 124.1(7)
C6 C7 C3 107.4(9)
C6 C7 C12 125.8(10)
C3 C7 C12 126.2(10)
C6 C7 W1 71.2(5)
C3 C7 W1 70.8(6)
C12 C7 W1 129.6(7)
C3 C8 H8 109.5
C3 C8 H8A 109.5
H8 C8 H8A 109.5
C3 C8 H8B 109.5
H8 C8 H8B 109.5
H8A C8 H8B 109.5
C4 C9 H9 109.5
C4 C9 H9A 109.5
H9 C9 H9A 109.5
C4 C9 H9B 109.5
H9 C9 H9B 109.5
H9A C9 H9B 109.5
C5 C10 H10 109.5
C5 C10 H10A 109.5
H10 C10 H10A 109.5
C5 C10 H10B 109.5
H10 C10 H10B 109.5
H10A C10 H10B 109.5
C6 C11 H11 109.5
C6 C11 H11A 109.5
H11 C11 H11A 109.5
C6 C11 H11B 109.5
H11 C11 H11B 109.5
H11A C11 H11B 109.5
C7 C12 H12 109.5
C7 C12 H12A 109.5
H12 C12 H12A 109.5
C7 C12 H12B 109.5
H12 C12 H12B 109.5
H12A C12 H12B 109.5
C13 Si1 W1 144.9(3)
C13 Si1 H48C 102(4)
W1 Si1 H48C 113(4)
Si1 C13 Si4 105.1(5)
Si1 C13 Si2 114.6(5)
Si4 C13 Si2 111.8(5)
Si1 C13 Si3 103.1(5)
Si4 C13 Si3 110.4(5)
Si2 C13 Si3 111.3(5)
C16 Si2 C15 105.0(5)
C16 Si2 C14 105.4(6)
C15 Si2 C14 109.0(6)
C16 Si2 C13 115.1(5)
C15 Si2 C13 112.5(5)
C14 Si2 C13 109.4(5)
C18 Si3 C17 105.4(6)
C18 Si3 C19 107.1(6)
C17 Si3 C19 105.1(6)
C18 Si3 C13 113.9(5)
C17 Si3 C13 113.1(5)
C19 Si3 C13 111.7(5)
C21 Si4 C22 105.4(7)
C21 Si4 C20 105.6(6)
C22 Si4 C20 105.8(6)
C21 Si4 C13 114.4(5)
C22 Si4 C13 111.1(5)
C20 Si4 C13 113.8(5)
Si2 C14 H14 109.5
Si2 C14 H14A 109.5
H14 C14 H14A 109.5
Si2 C14 H14B 109.5
H14 C14 H14B 109.5
H14A C14 H14B 109.5
Si2 C15 H15 109.5
Si2 C15 H15A 109.5
H15 C15 H15A 109.5
Si2 C15 H15B 109.5
H15 C15 H15B 109.5
H15A C15 H15B 109.5
Si2 C16 H16 109.5
Si2 C16 H16A 109.5
H16 C16 H16A 109.5
Si2 C16 H16B 109.5
H16 C16 H16B 109.5
H16A C16 H16B 109.5
Si3 C17 H17 109.5
Si3 C17 H17A 109.5
H17 C17 H17A 109.5
Si3 C17 H17B 109.5
H17 C17 H17B 109.5
H17A C17 H17B 109.5
Si3 C18 H18 109.5
Si3 C18 H18A 109.5
H18 C18 H18A 109.5
Si3 C18 H18B 109.5
H18 C18 H18B 109.5
H18A C18 H18B 109.5
Si3 C19 H19 109.5
Si3 C19 H19A 109.5
H19 C19 H19A 109.5
Si3 C19 H19B 109.5
H19 C19 H19B 109.5
H19A C19 H19B 109.5
Si4 C20 H20 109.5
Si4 C20 H20A 109.5
H20 C20 H20A 109.5
Si4 C20 H20B 109.5
H20 C20 H20B 109.5
H20A C20 H20B 109.5
Si4 C21 H21 109.5
Si4 C21 H21A 109.5
H21 C21 H21A 109.5
Si4 C21 H21B 109.5
H21 C21 H21B 109.5
H21A C21 H21B 109.5
Si4 C22 H22 109.5
Si4 C22 H22A 109.5
H22 C22 H22A 109.5
Si4 C22 H22B 109.5
H22 C22 H22B 109.5
H22A C22 H22B 109.5
O2 B1 C23 111.2(8)
O2 B1 C29 107.5(8)
C23 B1 C29 114.5(9)
O2 B1 C35 102.3(8)
C23 B1 C35 104.2(8)
C29 B1 C35 116.5(8)
C24 C23 C28 113.1(9)
C24 C23 B1 129.0(10)
C28 C23 B1 117.8(9)
F1 C24 C25 115.7(10)
F1 C24 C23 119.7(10)
C25 C24 C23 124.6(11)
F2 C25 C24 121.4(12)
F2 C25 C26 119.8(11)
C24 C25 C26 118.7(11)
F3 C26 C27 122.2(13)
F3 C26 C25 118.3(13)
C27 C26 C25 119.5(11)
F4 C27 C28 120.6(12)
F4 C27 C26 119.9(11)
C28 C27 C26 119.5(12)
F5 C28 C27 116.7(10)
F5 C28 C23 118.8(9)
C27 C28 C23 124.6(11)
C30 C29 C34 114.0(10)
C30 C29 B1 124.8(9)
C34 C29 B1 121.1(9)
F6 C30 C29 122.0(9)
F6 C30 C31 113.4(10)
C29 C30 C31 124.6(11)
F7 C31 C32 119.6(10)
F7 C31 C30 120.7(11)
C32 C31 C30 119.7(11)
F8 C32 C33 120.9(11)
F8 C32 C31 121.1(11)
C33 C32 C31 118.0(10)
C32 C33 F9 119.1(10)
C32 C33 C34 121.3(11)
F9 C33 C34 119.6(11)
F10 C34 C29 120.4(9)
F10 C34 C33 117.3(10)
C29 C34 C33 122.3(11)
C40 C35 C36 114.6(9)
C40 C35 B1 117.0(9)
C36 C35 B1 127.7(9)
F11 C36 C37 116.5(9)
F11 C36 C35 120.3(9)
C37 C36 C35 123.1(10)
F12 C37 C38 120.6(10)
F12 C37 C36 119.4(10)
C38 C37 C36 119.6(10)
F13 C38 C37 120.2(11)
F13 C38 C39 120.1(10)
C37 C38 C39 119.7(10)
F14 C39 C38 120.4(10)
F14 C39 C40 120.3(10)
C38 C39 C40 119.2(10)
F15 C40 C35 121.0(9)
F15 C40 C39 115.6(9)
C35 C40 C39 123.4(10)
N2 C41 N1 112.0(12)
N2 C41 H41 124.0
N1 C41 H41 124.0
C41 N1 C42 104.9(10)
C41 N1 C44 128.1(11)
C42 N1 C44 126.9(9)
C43 C42 N1 109.1(10)
C43 C42 C50 130.4(12)
N1 C42 C50 120.5(11)
C42 C43 N2 107.0(11)
C42 C43 C51 130.8(13)
N2 C43 C51 122.1(12)
C41 N2 C43 107.0(10)
C41 N2 C47 127.7(13)
C43 N2 C47 125.3(12)
N1 C44 C45 111.3(10)
N1 C44 C46 111.1(9)
C45 C44 C46 111.9(10)
N1 C44 H44 107.4
C45 C44 H44 107.4
C46 C44 H44 107.4
C44 C45 H45 109.5
C44 C45 H45A 109.5
H45 C45 H45A 109.5
C44 C45 H45B 109.5
H45 C45 H45B 109.5
H45A C45 H45B 109.5
C44 C46 H46 109.5
C44 C46 H46A 109.5
H46 C46 H46A 109.5
C44 C46 H46B 109.5
H46 C46 H46B 109.5
H46A C46 H46B 109.5
C48 C47 N2 114.8(13)
C48 C47 C49 123.3(14)
N2 C47 C49 109.8(12)
C48 C47 H47 101.7
N2 C47 H47 101.7
C49 C47 H47 101.7
C47 C48 H48 109.5
C47 C48 H48A 109.5
H48 C48 H48A 109.5
C47 C48 H48B 109.5
H48 C48 H48B 109.5
H48A C48 H48B 109.5
C47 C49 H49 109.5
C47 C49 H49A 109.5
H49 C49 H49A 109.5
C47 C49 H49B 109.5
H49 C49 H49B 109.5
H49A C49 H49B 109.5
C42 C50 H50 109.5
C42 C50 H50A 109.5
H50 C50 H50A 109.5
C42 C50 H50B 109.5
H50 C50 H50B 109.5
H50A C50 H50B 109.5
C43 C51 H51 109.5
C43 C51 H51A 109.5
H51 C51 H51A 109.5
C43 C51 H51B 109.5
H51 C51 H51B 109.5
H51A C51 H51B 109.5

loop_
_geom_bond_atom_site_label_1
_geom_bond_atom_site_label_2
_geom_bond_distance
W1 C2 1.879(9)
W1 C1 1.932(10)
W1 C4 2.342(10)
W1 C5 2.346(10)
W1 Si1 2.362(3)
W1 C3 2.374(10)
W1 C6 2.384(10)
W1 C7 2.422(9)
C1 O1 1.193(12)
C2 O2 1.249(11)
O2 B1 1.557(12)
C3 C7 1.435(15)
C3 C4 1.439(14)
C3 C8 1.492(14)
C4 C5 1.447(14)
C4 C9 1.492(14)
C5 C6 1.423(15)
C5 C10 1.512(14)
C6 C7 1.430(15)
C6 C11 1.510(14)
C7 C12 1.503(15)
C8 H8 0.9800
C8 H8A 0.9800
C8 H8B 0.9800
C9 H9 0.9800
C9 H9A 0.9800
C9 H9B 0.9800
C10 H10 0.9800
C10 H10A 0.9800
C10 H10B 0.9800
C11 H11 0.9800
C11 H11A 0.9800
C11 H11B 0.9800
C12 H12 0.9800
C12 H12A 0.9800
C12 H12B 0.9800
Si1 C13 1.900(10)
Si1 H48C 1.54(10)
C13 Si4 1.904(10)
C13 Si2 1.909(10)
C13 Si3 1.916(10)
Si2 C16 1.871(11)
Si2 C15 1.877(11)
Si2 C14 1.898(13)
Si3 C18 1.859(12)
Si3 C17 1.867(11)
Si3 C19 1.897(13)
Si4 C21 1.863(12)
Si4 C22 1.886(12)
Si4 C20 1.895(12)
C14 H14 0.9800
C14 H14A 0.9800
C14 H14B 0.9800
C15 H15 0.9800
C15 H15A 0.9800
C15 H15B 0.9800
C16 H16 0.9800
C16 H16A 0.9800
C16 H16B 0.9800
C17 H17 0.9800
C17 H17A 0.9800
C17 H17B 0.9800
C18 H18 0.9800
C18 H18A 0.9800
C18 H18B 0.9800
C19 H19 0.9800
C19 H19A 0.9800
C19 H19B 0.9800
C20 H20 0.9800
C20 H20A 0.9800
C20 H20B 0.9800
C21 H21 0.9800
C21 H21A 0.9800
C21 H21B 0.9800
C22 H22 0.9800
C22 H22A 0.9800
C22 H22B 0.9800
B1 C23 1.613(15)
B1 C29 1.649(15)
B1 C35 1.660(16)
C23 C24 1.402(14)
C23 C28 1.409(15)
C24 F1 1.353(13)
C24 C25 1.382(16)
C25 F2 1.319(14)
C25 C26 1.400(19)
C26 F3 1.341(14)
C26 C27 1.378(19)
C27 F4 1.352(14)
C27 C28 1.373(16)
C28 F5 1.337(13)
C29 C30 1.375(15)
C29 C34 1.393(15)
C30 F6 1.365(13)
C30 C31 1.386(14)
C31 F7 1.350(13)
C31 C32 1.375(17)
C32 F8 1.340(11)
C32 C33 1.361(17)
C33 F9 1.366(13)
C33 C34 1.397(15)
C34 F10 1.326(13)
C35 C40 1.385(14)
C35 C36 1.398(14)
C36 F11 1.350(12)
C36 C37 1.388(14)
C37 F12 1.344(12)
C37 C38 1.359(16)
C38 F13 1.345(12)
C38 C39 1.385(16)
C39 F14 1.330(12)
C39 C40 1.389(14)
C40 F15 1.332(12)
C41 N2 1.302(17)
C41 N1 1.335(14)
C41 H41 0.9500
N1 C42 1.396(14)
N1 C44 1.478(14)
C42 C43 1.320(16)
C42 C50 1.512(16)
C43 N2 1.399(16)
C43 C51 1.470(19)
N2 C47 1.481(16)
C44 C45 1.518(17)
C44 C46 1.519(15)
C44 H44 1.0000
C45 H45 0.9800
C45 H45A 0.9800
C45 H45B 0.9800
C46 H46 0.9800
C46 H46A 0.9800
C46 H46B 0.9800
C47 C48 1.37(2)
C47 C49 1.511(19)
C47 H47 1.0000
C48 H48 0.9800
C48 H48A 0.9800
C48 H48B 0.9800
C49 H49 0.9800
C49 H49A 0.9800
C49 H49B 0.9800
C50 H50 0.9800
C50 H50A 0.9800
C50 H50B 0.9800
C51 H51 0.9800
C51 H51A 0.9800
C51 H51B 0.9800
